data_7015084
loop_
_publ_author_name
'Mola, Joaquim'
'Dinoi, Chiara'
'Sala, Xavier'
'Rodr\'iguez, Montserrat'
'Romero, Isabel'
'Parella, Teodor'
'Fontrodona, Xavier'
'Llobet, Antoni'

_publ_section_title
;
 A new dinuclear Ru-Hbpp based water oxidation catalyst with a
 trans-disposition of the Ru-OH.
;
_journal_issue 14
_journal_name_full 'Dalton transactions (Cambridge, England : 2003)'
_journal_page_first 3640
_journal_page_last 3646
_journal_paper_doi 10.1039/c0dt00964d
_journal_volume 40
_journal_year 2011
_chemical_formula_moiety 'C41 H45 N10 O2 Ru2, 3(F6 P), H2 O'
_chemical_formula_sum 'C41 H47 F18 N10 O3 P3 Ru2'
_chemical_formula_weight 1364.94
_chemical_name_systematic
;
?
;
_space_group_IT_number 14
_symmetry_cell_setting monoclinic
_symmetry_space_group_name_Hall '-P 2yn'
_symmetry_space_group_name_H-M 'P 1 21/n 1'
_atom_sites_solution_hydrogens geom
_atom_sites_solution_primary direct
_atom_sites_solution_secondary difmap
_audit_creation_method SHELXL-97
_cell_angle_alpha 90.00
_cell_angle_beta 99.927(6)
_cell_angle_gamma 90.00
_cell_formula_units_Z 4
_cell_length_a 11.903(4)
_cell_length_b 37.646(12)
_cell_length_c 12.111(4)
_cell_measurement_temperature 300(2)
_cell_volume 5346(3)
_computing_cell_refinement 'BRUKER SMART'
_computing_data_collection 'BRUKER SMART'
_computing_data_reduction 'BRUKER SAINT+'
_computing_structure_refinement 'SHELXL-97 (Sheldrick, 1997)'
_computing_structure_solution 'SHELXS-97 (Sheldrick, 1990)'
_diffrn_ambient_temperature 300(2)
_diffrn_measured_fraction_theta_full 0.985
_diffrn_measured_fraction_theta_max 0.985
_diffrn_measurement_device_type CCD
_diffrn_measurement_method 'phi and omega scans'
_diffrn_radiation_monochromator graphite
_diffrn_radiation_source 'fine-focus sealed tube'
_diffrn_radiation_type MoK\a
_diffrn_radiation_wavelength 0.71073
_diffrn_reflns_av_R_equivalents 0.0851
_diffrn_reflns_av_sigmaI/netI 0.1002
_diffrn_reflns_limit_h_max 15
_diffrn_reflns_limit_h_min -15
_diffrn_reflns_limit_k_max 49
_diffrn_reflns_limit_k_min -49
_diffrn_reflns_limit_l_max 16
_diffrn_reflns_limit_l_min -16
_diffrn_reflns_number 63435
_diffrn_reflns_theta_full 28.25
_diffrn_reflns_theta_max 28.25
_diffrn_reflns_theta_min 2.02
_exptl_absorpt_coefficient_mu 0.766
_exptl_absorpt_correction_T_max 1.000000
_exptl_absorpt_correction_T_min 0.902471
_exptl_absorpt_correction_type empirical
_exptl_absorpt_process_details
;
SADABS Version 2.1 2001 Bruker-Nonius
Blessing, Acta Cryst. (1995) A51 33-38
;
_exptl_crystal_colour orange
_exptl_crystal_density_diffrn 1.696
_exptl_crystal_density_method 'not measured'
_exptl_crystal_description block
_exptl_crystal_F_000 2728
_exptl_crystal_size_max 0.3
_exptl_crystal_size_mid 0.2
_exptl_crystal_size_min 0.1
_platon_squeeze_details
;
;
_refine_diff_density_max 1.669
_refine_diff_density_min -1.035
_refine_diff_density_rms 0.143
_refine_ls_extinction_method none
_refine_ls_goodness_of_fit_ref 1.049
_refine_ls_hydrogen_treatment constr
_refine_ls_matrix_type full
_refine_ls_number_parameters 689
_refine_ls_number_reflns 13030
_refine_ls_number_restraints 40
_refine_ls_restrained_S_all 1.049
_refine_ls_R_factor_all 0.2088
_refine_ls_R_factor_gt 0.1197
_refine_ls_shift/su_max 0.059
_refine_ls_shift/su_mean 0.002
_refine_ls_structure_factor_coef Fsqd
_refine_ls_weighting_details 'calc w=1/[\s^2^(Fo^2^)+(0.1899P)^2^+15.8311P] where P=(Fo^2^+2Fc^2^)/3'
_refine_ls_weighting_scheme calc
_refine_ls_wR_factor_gt 0.3414
_refine_ls_wR_factor_ref 0.3827
_reflns_number_gt 5900
_reflns_number_total 13030
_reflns_threshold_expression >2sigma(I)
_cod_data_source_file c0dt00964d.txt
_cod_data_source_block cd10112g
_cod_original_sg_symbol_H-M P21/n
_cod_database_code 7015084

loop_
_symmetry_equiv_pos_as_xyz
'x, y, z'
'-x+1/2, y+1/2, -z+1/2'
'-x, -y, -z'
'x-1/2, -y-1/2, z-1/2'

loop_
_atom_site_label
_atom_site_type_symbol
_atom_site_fract_x
_atom_site_fract_y
_atom_site_fract_z
_atom_site_U_iso_or_equiv
_atom_site_adp_type
_atom_site_occupancy
_atom_site_symmetry_multiplicity
_atom_site_calc_flag
_atom_site_refinement_flags
_atom_site_disorder_assembly
_atom_site_disorder_group
Ru1 Ru 0.32249(8) 0.11475(2) 1.04547(8) 0.0622(3) Uani 1 1 d D . .
N6 N 0.2890(9) 0.1653(3) 0.9769(9) 0.098(4) Uani 1 1 d D . .
C14 C 0.1939(14) 0.1852(4) 0.9992(17) 0.156(9) Uani 1 1 d D . .
H14A H 0.1307 0.1739 1.0188 0.187 Uiso 1 1 calc R . .
C15 C 0.1981(15) 0.2209(4) 0.991(2) 0.200(13) Uani 1 1 d D . .
H15A H 0.1323 0.2329 1.0012 0.240 Uiso 1 1 calc R . .
C16 C 0.2817(19) 0.2409(5) 0.971(2) 0.196(12) Uani 1 1 d D . .
H16A H 0.2815 0.2655 0.9761 0.235 Uiso 1 1 calc R . .
C17 C 0.3828(17) 0.2188(4) 0.9372(16) 0.156(8) Uani 1 1 d D . .
H17A H 0.4425 0.2285 0.9067 0.188 Uiso 1 1 calc R . .
C18 C 0.3717(9) 0.1850(3) 0.9577(11) 0.085(4) Uani 1 1 d D . .
C19 C 0.4622(12) 0.1607(4) 0.9290(12) 0.110(5) Uani 1 1 d D . .
H19A H 0.5323 0.1741 0.9321 0.132 Uiso 1 1 calc R . .
H19B H 0.4392 0.1524 0.8527 0.132 Uiso 1 1 calc R . .
Ru2 Ru 0.16404(8) 0.11348(2) 0.67702(8) 0.0652(3) Uani 1 1 d D . .
N9 N 0.0938(10) 0.1552(3) 0.7560(11) 0.178(6) Uani 1 1 d DU . .
C39 C 0.1249(19) 0.1910(4) 0.7384(19) 0.309(14) Uani 1 1 d DU . .
H39 H 0.1966 0.1965 0.7227 0.370 Uiso 1 1 calc R . .
C38 C 0.047(2) 0.2166(5) 0.745(2) 0.374(13) Uani 1 1 d DU . .
H38A H 0.0694 0.2395 0.7295 0.449 Uiso 1 1 calc R . .
C37 C -0.054(2) 0.2138(5) 0.771(2) 0.312(17) Uani 1 1 d DU . .
H37A H -0.1044 0.2328 0.7697 0.375 Uiso 1 1 calc R . .
C36 C -0.0830(17) 0.1748(5) 0.8036(18) 0.253(14) Uani 1 1 d DU . .
H36A H -0.1451 0.1686 0.8368 0.304 Uiso 1 1 calc R . .
C35 C -0.0075(10) 0.1523(3) 0.7779(12) 0.113(5) Uani 1 1 d DU . .
C34 C -0.0254(16) 0.1139(4) 0.8024(18) 0.207(11) Uani 1 1 d DU . .
H34A H 0.0218 0.1072 0.8727 0.248 Uiso 1 1 calc R . .
H34B H -0.1046 0.1096 0.8078 0.248 Uiso 1 1 calc R . .
N1 N 0.3694(7) 0.0662(2) 1.1243(7) 0.064(2) Uani 1 1 d . . .
O1 O 0.1590(8) 0.1071(4) 1.0853(12) 0.126(4) Uani 1 1 d . . .
H1A H 0.1235 0.0929 1.0412 0.188 Uiso 1 1 calc R . .
C1 C 0.3563(9) 0.0379(3) 1.0543(8) 0.061(3) Uani 1 1 d . . .
N2 N 0.2841(7) 0.0793(2) 0.9085(7) 0.060(2) Uani 1 1 d . . .
O2 O 0.2859(7) 0.1433(3) 0.6619(9) 0.104(3) Uani 1 1 d . . .
H2B H 0.3445 0.1316 0.6667 0.156 Uiso 1 1 calc R . .
C2 C 0.3808(10) 0.0029(3) 1.0951(10) 0.074(3) Uani 1 1 d . . .
H2A H 0.3715 -0.0167 1.0474 0.089 Uiso 1 1 calc R . .
N3 N 0.2568(7) 0.0808(2) 0.7955(8) 0.063(2) Uani 1 1 d . . .
C3 C 0.4186(11) -0.0009(4) 1.2074(12) 0.086(4) Uani 1 1 d . . .
H3A H 0.4329 -0.0235 1.2371 0.104 Uiso 1 1 calc R . .
C4 C 0.4361(11) 0.0281(4) 1.2780(11) 0.081(3) Uani 1 1 d . . .
H4A H 0.4669 0.0256 1.3536 0.097 Uiso 1 1 calc R . .
N4 N 0.1978(8) 0.0702(3) 0.5797(8) 0.074(3) Uani 1 1 d . . .
C5 C 0.4064(10) 0.0601(3) 1.2320(9) 0.072(3) Uani 1 1 d . . .
H5A H 0.4124 0.0795 1.2802 0.086 Uiso 1 1 calc R . .
N5 N 0.3791(9) 0.1442(2) 1.1848(8) 0.074(3) Uani 1 1 d . . .
C6 C 0.3164(8) 0.0448(3) 0.9354(9) 0.057(2) Uani 1 1 d . . .
N7 N 0.4862(7) 0.1280(2) 1.0081(7) 0.059(2) Uani 1 1 d . . .
C7 C 0.3116(8) 0.0254(3) 0.8423(9) 0.062(3) Uani 1 1 d . . .
H7A H 0.3295 0.0015 0.8376 0.074 Uiso 1 1 calc R . .
C8 C 0.3154(8) 0.1573(3) 1.2596(9) 0.060(3) Uani 1 1 d . . .
H8A H 0.2388 0.1510 1.2524 0.073 Uiso 1 1 calc R . .
N8 N 0.0580(8) 0.1367(2) 0.5465(8) 0.071(2) Uani 1 1 d . . .
C9 C 0.3629(18) 0.1795(5) 1.3451(14) 0.122(6) Uani 1 1 d . . .
H9A H 0.3189 0.1876 1.3963 0.147 Uiso 1 1 calc R . .
N10 N 0.0063(8) 0.0936(2) 0.7101(8) 0.070(2) Uani 1 1 d . . .
C10 C 0.4796(17) 0.1904(4) 1.3558(12) 0.106(5) Uani 1 1 d . . .
H10A H 0.5104 0.2060 1.4126 0.127 Uiso 1 1 calc R . .
C11 C 0.5458(15) 0.1778(3) 1.2830(12) 0.099(4) Uani 1 1 d . . .
H11A H 0.6220 0.1841 1.2877 0.119 Uiso 1 1 calc R . .
C12 C 0.4879(11) 0.1535(3) 1.1968(9) 0.070(3) Uani 1 1 d . . .
C13 C 0.5583(9) 0.1379(3) 1.1163(10) 0.073(3) Uani 1 1 d . . .
H13A H 0.6152 0.1550 1.1027 0.088 Uiso 1 1 calc R . .
H13B H 0.5979 0.1170 1.1498 0.088 Uiso 1 1 calc R . .
C20 C 0.5420(10) 0.0993(4) 0.9537(11) 0.078(3) Uani 1 1 d . . .
H20A H 0.4907 0.0914 0.8871 0.093 Uiso 1 1 calc R . .
H20B H 0.5560 0.0793 1.0045 0.093 Uiso 1 1 calc R . .
C21 C 0.6552(17) 0.1108(5) 0.9205(17) 0.138(8) Uani 1 1 d . . .
H21A H 0.6917 0.0906 0.8937 0.206 Uiso 1 1 calc R . .
H21B H 0.7039 0.1207 0.9846 0.206 Uiso 1 1 calc R . .
H21C H 0.6408 0.1285 0.8624 0.206 Uiso 1 1 calc R . .
C22 C 0.2742(9) 0.0485(3) 0.7544(10) 0.069(3) Uani 1 1 d . . .
C23 C 0.2452(9) 0.0418(3) 0.6367(9) 0.065(3) Uani 1 1 d . . .
C24 C 0.2687(10) 0.0115(4) 0.5851(12) 0.082(3) Uani 1 1 d . . .
H24A H 0.3026 -0.0076 0.6272 0.098 Uiso 1 1 calc R . .
C25 C 0.2428(12) 0.0090(5) 0.4728(12) 0.101(5) Uani 1 1 d . . .
H25A H 0.2596 -0.0117 0.4367 0.121 Uiso 1 1 calc R . .
C26 C 0.1905(13) 0.0375(5) 0.4106(11) 0.101(5) Uani 1 1 d . . .
H26A H 0.1717 0.0363 0.3329 0.121 Uiso 1 1 calc R . .
C27 C 0.1678(9) 0.0674(4) 0.4669(10) 0.080(4) Uani 1 1 d . . .
H27A H 0.1308 0.0864 0.4267 0.096 Uiso 1 1 calc R . .
C33 C 0.0862(13) 0.1624(4) 0.4791(11) 0.093(4) Uani 1 1 d . . .
H33A H 0.1619 0.1696 0.4871 0.111 Uiso 1 1 calc R . .
C32 C 0.0074(19) 0.1782(5) 0.3997(18) 0.133(7) Uani 1 1 d . . .
H32A H 0.0286 0.1970 0.3579 0.160 Uiso 1 1 calc R . .
C31 C -0.099(2) 0.1668(6) 0.3817(17) 0.157(9) Uani 1 1 d . . .
H31A H -0.1492 0.1753 0.3195 0.188 Uiso 1 1 calc R . .
C30 C -0.1389(12) 0.1430(5) 0.4519(14) 0.112(5) Uani 1 1 d . . .
H30A H -0.2158 0.1376 0.4470 0.134 Uiso 1 1 calc R . .
C29 C -0.0533(11) 0.1277(4) 0.5315(11) 0.083(4) Uani 1 1 d . . .
C28 C -0.0794(10) 0.0972(4) 0.6044(12) 0.087(4) Uani 1 1 d . . .
H28A H -0.1544 0.1007 0.6237 0.104 Uiso 1 1 calc R . .
H28B H -0.0814 0.0752 0.5620 0.104 Uiso 1 1 calc R . .
C40 C 0.0023(10) 0.0573(4) 0.7589(12) 0.090(4) Uani 1 1 d . . .
H40A H 0.0632 0.0553 0.8231 0.108 Uiso 1 1 calc R . .
H40B H 0.0169 0.0400 0.7037 0.108 Uiso 1 1 calc R . .
C41 C -0.1101(14) 0.0481(7) 0.7957(17) 0.172(10) Uani 1 1 d . . .
H41A H -0.1073 0.0241 0.8225 0.257 Uiso 1 1 calc R . .
H41B H -0.1712 0.0505 0.7332 0.257 Uiso 1 1 calc R . .
H41C H -0.1226 0.0639 0.8545 0.257 Uiso 1 1 calc R . .
P1Z P 0.5500(3) 0.09165(11) 0.5634(3) 0.0864(10) Uani 1 1 d . . .
F1Z F 0.5147(14) 0.0507(3) 0.5415(11) 0.188(5) Uani 1 1 d . . .
F2Z F 0.6573(8) 0.0785(4) 0.6415(10) 0.194(6) Uani 1 1 d . . .
F3Z F 0.5935(18) 0.1292(3) 0.5872(13) 0.239(8) Uani 1 1 d . . .
F4Z F 0.4344(9) 0.1015(4) 0.4853(9) 0.183(6) Uani 1 1 d . . .
F5Z F 0.6083(11) 0.0918(5) 0.4598(9) 0.197(6) Uani 1 1 d . . .
F6Z F 0.4881(7) 0.0913(3) 0.6681(7) 0.126(3) Uani 1 1 d . . .
P1Y P 0.7899(5) 0.23151(12) 0.0720(5) 0.1231(18) Uani 1 1 d . . .
F1Y F 0.684(3) 0.2229(7) 0.110(3) 0.41(2) Uani 1 1 d . . .
F2Y F 0.852(3) 0.2335(8) 0.1854(16) 0.45(2) Uani 1 1 d . . .
F3Y F 0.773(3) 0.2689(4) 0.071(2) 0.333(14) Uani 1 1 d . . .
F4Y F 0.8888(13) 0.2346(6) 0.0226(16) 0.264(10) Uani 1 1 d . . .
F5Y F 0.732(2) 0.2324(10) -0.0507(17) 0.40(2) Uani 1 1 d D . .
F6Y F 0.799(2) 0.1906(4) 0.062(3) 0.325(15) Uani 1 1 d D . .
F1X F 0.7362(11) 0.0566(3) 0.186(2) 0.322(15) Uani 1 1 d D . .
F2X F 0.8235(15) 0.1055(3) 0.2068(17) 0.241(8) Uani 1 1 d D . .
F3X F 0.9049(13) 0.0270(3) 0.2465(12) 0.189(5) Uani 1 1 d D . .
F4X F 0.9854(10) 0.0819(4) 0.2440(12) 0.184(5) Uani 1 1 d D . .
P1X P 0.8652(9) 0.0656(2) 0.2097(11) 0.282(8) Uani 1 1 d D . .
F5X F 0.871(3) 0.0690(7) 0.3405(14) 0.356(16) Uani 1 1 d D . .
F6X F 0.889(2) 0.0597(10) 0.1040(17) 0.39(2) Uani 1 1 d . . .

loop_
_atom_site_aniso_label
_atom_site_aniso_U_11
_atom_site_aniso_U_22
_atom_site_aniso_U_33
_atom_site_aniso_U_23
_atom_site_aniso_U_13
_atom_site_aniso_U_12
Ru1 0.0678(6) 0.0537(5) 0.0646(6) 0.0033(4) 0.0101(4) 0.0016(4)
N6 0.118(10) 0.075(7) 0.093(8) 0.013(6) -0.009(7) -0.001(7)
C14 0.143(16) 0.126(16) 0.21(2) 0.060(15) 0.072(15) 0.075(13)
C15 0.135(17) 0.075(12) 0.39(4) 0.067(18) 0.04(2) 0.035(12)
C16 0.18(2) 0.100(16) 0.30(4) 0.009(19) 0.03(2) -0.027(16)
C17 0.165(19) 0.104(14) 0.19(2) 0.043(14) 0.009(16) -0.048(13)
C18 0.075(8) 0.057(7) 0.116(11) 0.004(7) -0.002(7) -0.015(6)
C19 0.112(12) 0.107(11) 0.108(11) -0.006(9) 0.012(9) -0.034(10)
Ru2 0.0663(6) 0.0642(6) 0.0645(6) 0.0093(4) 0.0094(4) 0.0045(4)
N9 0.117(9) 0.270(14) 0.158(14) -0.062(14) 0.057(10) -0.041(10)
C39 0.39(2) 0.331(17) 0.28(3) -0.20(2) 0.26(3) -0.246(17)
C38 0.79(3) 0.209(15) 0.23(3) -0.025(18) 0.38(3) -0.094(19)
C37 0.64(4) 0.145(10) 0.21(3) 0.027(18) 0.23(4) 0.14(2)
C36 0.36(2) 0.215(14) 0.27(3) 0.097(19) 0.27(3) 0.135(17)
C35 0.104(9) 0.106(7) 0.136(13) -0.038(9) 0.038(9) -0.010(7)
C34 0.35(3) 0.108(7) 0.18(2) -0.061(13) 0.08(2) -0.061(12)
N1 0.066(5) 0.069(6) 0.061(5) 0.015(4) 0.022(4) 0.007(4)
O1 0.064(6) 0.152(11) 0.168(12) 0.015(8) 0.040(7) 0.002(6)
C1 0.062(6) 0.064(7) 0.053(6) 0.001(5) -0.001(5) -0.001(5)
N2 0.074(6) 0.053(5) 0.049(5) 0.013(4) 0.004(4) -0.010(4)
O2 0.065(5) 0.137(9) 0.110(7) 0.035(6) 0.014(5) 0.004(5)
C2 0.091(9) 0.055(6) 0.077(8) 0.010(6) 0.017(7) 0.008(6)
N3 0.053(5) 0.063(5) 0.070(6) 0.000(4) 0.002(4) -0.001(4)
C3 0.082(9) 0.091(9) 0.089(9) 0.025(8) 0.022(7) 0.011(7)
C4 0.082(8) 0.095(9) 0.067(8) 0.012(7) 0.016(6) 0.022(7)
N4 0.054(5) 0.091(7) 0.078(7) 0.011(5) 0.011(5) 0.005(5)
C5 0.083(8) 0.079(8) 0.050(6) 0.008(5) 0.004(6) 0.007(6)
N5 0.090(7) 0.063(6) 0.072(6) 0.001(5) 0.026(5) -0.012(5)
C6 0.051(6) 0.050(6) 0.068(7) 0.004(5) 0.007(5) -0.002(4)
N7 0.054(5) 0.059(5) 0.061(5) 0.000(4) 0.003(4) -0.002(4)
C7 0.048(6) 0.059(6) 0.078(7) -0.006(6) 0.010(5) 0.005(5)
C8 0.044(5) 0.074(7) 0.062(6) -0.007(5) 0.006(5) -0.008(5)
N8 0.075(6) 0.061(6) 0.077(6) 0.016(5) 0.009(5) 0.020(5)
C9 0.171(17) 0.115(13) 0.103(12) -0.031(10) 0.086(12) 0.003(12)
N10 0.067(6) 0.069(6) 0.075(6) 0.013(5) 0.014(5) -0.006(5)
C10 0.145(15) 0.098(11) 0.077(9) -0.025(8) 0.025(10) -0.008(10)
C11 0.145(13) 0.070(8) 0.081(9) -0.005(7) 0.015(9) -0.019(8)
C12 0.085(8) 0.065(7) 0.054(6) -0.012(5) -0.002(6) -0.002(6)
C13 0.045(6) 0.079(8) 0.092(8) -0.013(6) -0.001(5) -0.018(5)
C20 0.059(7) 0.096(9) 0.084(8) -0.023(7) 0.026(6) -0.007(6)
C21 0.153(16) 0.140(15) 0.151(16) -0.048(12) 0.113(14) -0.033(12)
C22 0.064(7) 0.067(7) 0.080(8) 0.001(6) 0.019(6) 0.005(6)
C23 0.054(6) 0.079(7) 0.061(6) 0.002(6) 0.007(5) 0.010(5)
C24 0.063(7) 0.093(9) 0.091(9) -0.009(7) 0.018(6) 0.016(6)
C25 0.088(9) 0.139(13) 0.072(9) -0.010(9) 0.004(7) 0.050(9)
C26 0.101(10) 0.148(14) 0.053(7) -0.026(8) 0.007(7) 0.013(10)
C27 0.056(7) 0.101(10) 0.071(8) 0.017(7) -0.022(6) -0.001(6)
C33 0.102(10) 0.103(10) 0.072(8) 0.032(8) 0.010(7) 0.000(8)
C32 0.123(15) 0.104(13) 0.168(18) 0.064(12) 0.015(14) -0.004(11)
C31 0.17(2) 0.166(19) 0.127(16) 0.086(15) 0.001(15) 0.056(17)
C30 0.063(8) 0.141(14) 0.121(12) 0.043(11) -0.012(8) -0.002(8)
C29 0.070(8) 0.099(9) 0.089(9) 0.035(7) 0.037(7) 0.017(7)
C28 0.045(6) 0.106(10) 0.106(10) 0.010(8) 0.006(6) 0.002(6)
C40 0.064(7) 0.101(10) 0.108(10) 0.045(8) 0.023(7) 0.029(7)
C41 0.097(12) 0.25(3) 0.163(18) 0.129(18) 0.006(12) -0.011(14)
P1Z 0.068(2) 0.110(3) 0.079(2) 0.015(2) 0.0088(17) -0.0010(19)
F1Z 0.268(16) 0.142(10) 0.151(10) 0.006(8) 0.025(10) -0.028(10)
F2Z 0.071(6) 0.349(19) 0.159(10) 0.061(11) 0.007(6) 0.066(8)
F3Z 0.39(3) 0.108(9) 0.216(15) 0.000(10) 0.058(16) -0.045(12)
F4Z 0.096(7) 0.314(16) 0.127(8) 0.066(10) -0.019(6) 0.064(9)
F5Z 0.149(10) 0.340(19) 0.114(8) -0.010(10) 0.053(7) -0.073(11)
F6Z 0.092(6) 0.188(10) 0.101(6) 0.010(6) 0.023(5) 0.006(6)
P1Y 0.178(5) 0.085(3) 0.127(4) 0.011(2) 0.083(4) 0.001(3)
F1Y 0.52(4) 0.34(3) 0.49(4) -0.14(3) 0.41(4) -0.16(3)
F2Y 0.72(6) 0.41(4) 0.139(15) 0.090(19) -0.13(2) -0.16(4)
F3Y 0.53(4) 0.124(12) 0.38(3) -0.013(15) 0.18(3) 0.061(18)
F4Y 0.161(12) 0.39(3) 0.264(18) -0.098(18) 0.110(13) -0.116(15)
F5Y 0.26(2) 0.73(7) 0.189(19) -0.09(3) -0.018(16) 0.06(3)
F6Y 0.31(3) 0.133(12) 0.57(5) -0.039(18) 0.20(3) -0.034(14)
F1X 0.32(2) 0.096(9) 0.45(3) -0.042(13) -0.19(2) 0.015(11)
F2X 0.221(17) 0.220(17) 0.26(2) 0.072(14) -0.011(15) 0.002(13)
F3X 0.238(14) 0.134(9) 0.200(13) 0.028(9) 0.050(11) -0.003(9)
F4X 0.191(12) 0.171(11) 0.169(12) 0.019(9) -0.032(9) -0.056(10)
P1X 0.353(15) 0.143(7) 0.277(13) 0.097(8) -0.156(12) -0.106(8)
F5X 0.49(4) 0.28(3) 0.25(2) 0.06(2) -0.04(3) 0.16(3)
F6X 0.31(3) 0.75(7) 0.148(14) -0.12(3) 0.088(17) -0.03(3)

loop_
_atom_type_symbol
_atom_type_description
_atom_type_scat_dispersion_real
_atom_type_scat_dispersion_imag
_atom_type_scat_source
C C 0.0033 0.0016 'International Tables Vol C Tables 4.2.6.8 and 6.1.1.4'
H H 0.0000 0.0000 'International Tables Vol C Tables 4.2.6.8 and 6.1.1.4'
N N 0.0061 0.0033 'International Tables Vol C Tables 4.2.6.8 and 6.1.1.4'
O O 0.0106 0.0060 'International Tables Vol C Tables 4.2.6.8 and 6.1.1.4'
F F 0.0171 0.0103 'International Tables Vol C Tables 4.2.6.8 and 6.1.1.4'
P P 0.1023 0.0942 'International Tables Vol C Tables 4.2.6.8 and 6.1.1.4'
Ru Ru -1.2594 0.8363 'International Tables Vol C Tables 4.2.6.8 and 6.1.1.4'

loop_
_geom_angle_atom_site_label_1
_geom_angle_atom_site_label_2
_geom_angle_atom_site_label_3
_geom_angle
_geom_angle_site_symmetry_1
_geom_angle_site_symmetry_3
_geom_angle_publ_flag
N5 Ru1 N6 81.2(4) . . ?
N5 Ru1 N1 94.2(4) . . ?
N6 Ru1 N1 174.5(4) . . ?
N5 Ru1 O1 94.1(5) . . ?
N6 Ru1 O1 95.5(5) . . ?
N1 Ru1 O1 87.7(4) . . ?
N5 Ru1 N2 171.7(4) . . ?
N6 Ru1 N2 105.2(4) . . ?
N1 Ru1 N2 79.2(3) . . ?
O1 Ru1 N2 90.6(4) . . ?
N5 Ru1 N7 82.2(4) . . ?
N6 Ru1 N7 79.7(4) . . ?
N1 Ru1 N7 96.9(3) . . ?
O1 Ru1 N7 174.3(4) . . ?
N2 Ru1 N7 93.6(3) . . ?
C18 N6 C14 113.0(11) . . ?
C18 N6 Ru1 119.9(8) . . ?
C14 N6 Ru1 120.5(8) . . ?
C15 C14 N6 118.1(15) . . ?
C15 C14 H14A 121.0 . . ?
N6 C14 H14A 121.0 . . ?
C16 C15 C14 128.9(18) . . ?
C16 C15 H15A 115.6 . . ?
C14 C15 H15A 115.6 . . ?
C15 C16 C17 112.8(16) . . ?
C15 C16 H16A 123.6 . . ?
C17 C16 H16A 123.6 . . ?
C18 C17 C16 110.9(14) . . ?
C18 C17 H17A 124.5 . . ?
C16 C17 H17A 124.6 . . ?
N6 C18 C17 134.5(13) . . ?
N6 C18 C19 107.2(10) . . ?
C17 C18 C19 116.6(12) . . ?
C18 C19 N7 113.7(10) . . ?
C18 C19 H19A 108.8 . . ?
N7 C19 H19A 108.8 . . ?
C18 C19 H19B 108.8 . . ?
N7 C19 H19B 108.8 . . ?
H19A C19 H19B 107.7 . . ?
O2 Ru2 N8 93.0(4) . . ?
O2 Ru2 N3 95.5(4) . . ?
N8 Ru2 N3 168.6(4) . . ?
O2 Ru2 N9 88.3(5) . . ?
N8 Ru2 N9 77.8(5) . . ?
N3 Ru2 N9 109.8(5) . . ?
O2 Ru2 N4 100.7(4) . . ?
N8 Ru2 N4 92.9(4) . . ?
N3 Ru2 N4 78.2(4) . . ?
N9 Ru2 N4 167.5(4) . . ?
O2 Ru2 N10 163.2(4) . . ?
N8 Ru2 N10 81.3(4) . . ?
N3 Ru2 N10 92.4(3) . . ?
N9 Ru2 N10 75.1(4) . . ?
N4 Ru2 N10 95.4(4) . . ?
C35 N9 C39 112.9(11) . . ?
C35 N9 Ru2 119.7(8) . . ?
C39 N9 Ru2 120.6(8) . . ?
C38 C39 N9 118.1(15) . . ?
C38 C39 H39 121.0 . . ?
N9 C39 H39 121.0 . . ?
C37 C38 C39 129.0(18) . . ?
C37 C38 H38A 115.5 . . ?
C39 C38 H38A 115.5 . . ?
C38 C37 C36 112.8(16) . . ?
C38 C37 H37A 123.6 . . ?
C36 C37 H37A 123.6 . . ?
C35 C36 C37 110.8(13) . . ?
C35 C36 H36A 124.6 . . ?
C37 C36 H36A 124.6 . . ?
N9 C35 C36 134.5(13) . . ?
N9 C35 C34 107.1(10) . . ?
C36 C35 C34 116.8(12) . . ?
N10 C34 C35 107.0(11) . . ?
N10 C34 H34A 110.3 . . ?
C35 C34 H34A 110.3 . . ?
N10 C34 H34B 110.3 . . ?
C35 C34 H34B 110.3 . . ?
H34A C34 H34B 108.6 . . ?
C5 N1 C1 117.6(10) . . ?
C5 N1 Ru1 128.2(8) . . ?
C1 N1 Ru1 114.2(7) . . ?
Ru1 O1 H1A 109.5 . . ?
N1 C1 C2 121.2(10) . . ?
N1 C1 C6 117.3(9) . . ?
C2 C1 C6 121.5(10) . . ?
N3 N2 C6 106.5(8) . . ?
N3 N2 Ru1 138.7(6) . . ?
C6 N2 Ru1 113.3(6) . . ?
Ru2 O2 H2B 109.5 . . ?
C3 C2 C1 117.1(12) . . ?
C3 C2 H2A 121.4 . . ?
C1 C2 H2A 121.4 . . ?
C22 N3 N2 108.3(9) . . ?
C22 N3 Ru2 112.4(7) . . ?
N2 N3 Ru2 137.3(7) . . ?
C2 C3 C4 121.7(12) . . ?
C2 C3 H3A 119.1 . . ?
C4 C3 H3A 119.1 . . ?
C5 C4 C3 116.7(12) . . ?
C5 C4 H4A 121.7 . . ?
C3 C4 H4A 121.7 . . ?
C23 N4 C27 118.1(11) . . ?
C23 N4 Ru2 115.7(8) . . ?
C27 N4 Ru2 125.9(9) . . ?
N1 C5 C4 125.6(12) . . ?
N1 C5 H5A 117.2 . . ?
C4 C5 H5A 117.2 . . ?
C12 N5 C8 118.3(10) . . ?
C12 N5 Ru1 114.4(7) . . ?
C8 N5 Ru1 127.1(8) . . ?
C7 C6 N2 110.3(9) . . ?
C7 C6 C1 133.9(10) . . ?
N2 C6 C1 115.6(9) . . ?
C20 N7 C13 109.9(9) . . ?
C20 N7 C19 110.6(9) . . ?
C13 N7 C19 111.2(9) . . ?
C20 N7 Ru1 114.8(7) . . ?
C13 N7 Ru1 106.3(6) . . ?
C19 N7 Ru1 103.8(7) . . ?
C6 C7 C22 105.5(10) . . ?
C6 C7 H7A 127.3 . . ?
C22 C7 H7A 127.3 . . ?
C9 C8 N5 120.9(11) . . ?
C9 C8 H8A 119.5 . . ?
N5 C8 H8A 119.5 . . ?
C33 N8 C29 116.2(10) . . ?
C33 N8 Ru2 126.4(9) . . ?
C29 N8 Ru2 117.3(8) . . ?
C8 C9 C10 120.6(12) . . ?
C8 C9 H9A 119.7 . . ?
C10 C9 H9A 119.7 . . ?
C34 N10 C40 98.5(10) . . ?
C34 N10 C28 112.3(12) . . ?
C40 N10 C28 110.9(10) . . ?
C34 N10 Ru2 108.2(8) . . ?
C40 N10 Ru2 119.2(7) . . ?
C28 N10 Ru2 107.5(7) . . ?
C11 C10 C9 120.1(14) . . ?
C11 C10 H10A 119.9 . . ?
C9 C10 H10A 119.9 . . ?
C10 C11 C12 115.0(15) . . ?
C10 C11 H11A 122.5 . . ?
C12 C11 H11A 122.5 . . ?
N5 C12 C11 125.1(12) . . ?
N5 C12 C13 117.8(9) . . ?
C11 C12 C13 117.2(12) . . ?
N7 C13 C12 111.5(9) . . ?
N7 C13 H13A 109.3 . . ?
C12 C13 H13A 109.3 . . ?
N7 C13 H13B 109.3 . . ?
C12 C13 H13B 109.3 . . ?
H13A C13 H13B 108.0 . . ?
N7 C20 C21 113.0(11) . . ?
N7 C20 H20A 109.0 . . ?
C21 C20 H20A 109.0 . . ?
N7 C20 H20B 109.0 . . ?
C21 C20 H20B 109.0 . . ?
H20A C20 H20B 107.8 . . ?
C20 C21 H21A 109.5 . . ?
C20 C21 H21B 109.5 . . ?
H21A C21 H21B 109.5 . . ?
C20 C21 H21C 109.5 . . ?
H21A C21 H21C 109.5 . . ?
H21B C21 H21C 109.5 . . ?
N3 C22 C7 109.4(10) . . ?
N3 C22 C23 120.1(10) . . ?
C7 C22 C23 130.3(11) . . ?
N4 C23 C24 122.4(11) . . ?
N4 C23 C22 112.5(10) . . ?
C24 C23 C22 125.0(11) . . ?
C25 C24 C23 119.7(13) . . ?
C25 C24 H24A 120.2 . . ?
C23 C24 H24A 120.2 . . ?
C24 C25 C26 119.7(14) . . ?
C24 C25 H25A 120.2 . . ?
C26 C25 H25A 120.2 . . ?
C27 C26 C25 118.2(12) . . ?
C27 C26 H26A 120.9 . . ?
C25 C26 H26A 120.9 . . ?
N4 C27 C26 121.8(12) . . ?
N4 C27 H27A 119.1 . . ?
C26 C27 H27A 119.1 . . ?
N8 C33 C32 122.0(15) . . ?
N8 C33 H33A 119.0 . . ?
C32 C33 H33A 119.0 . . ?
C31 C32 C33 120.1(16) . . ?
C31 C32 H32A 119.9 . . ?
C33 C32 H32A 119.9 . . ?
C32 C31 C30 122.1(17) . . ?
C32 C31 H31A 119.0 . . ?
C30 C31 H31A 119.0 . . ?
C31 C30 C29 114.1(15) . . ?
C31 C30 H30A 123.0 . . ?
C29 C30 H30A 123.0 . . ?
N8 C29 C30 124.8(11) . . ?
N8 C29 C28 114.1(10) . . ?
C30 C29 C28 121.0(12) . . ?
N10 C28 C29 112.8(10) . . ?
N10 C28 H28A 109.0 . . ?
C29 C28 H28A 109.0 . . ?
N10 C28 H28B 109.0 . . ?
C29 C28 H28B 109.0 . . ?
H28A C28 H28B 107.8 . . ?
N10 C40 C41 114.5(12) . . ?
N10 C40 H40A 108.6 . . ?
C41 C40 H40A 108.6 . . ?
N10 C40 H40B 108.6 . . ?
C41 C40 H40B 108.6 . . ?
H40A C40 H40B 107.6 . . ?
C40 C41 H41A 109.5 . . ?
C40 C41 H41B 109.5 . . ?
H41A C41 H41B 109.5 . . ?
C40 C41 H41C 109.5 . . ?
H41A C41 H41C 109.5 . . ?
H41B C41 H41C 109.5 . . ?
F3Z P1Z F2Z 88.0(10) . . ?
F3Z P1Z F5Z 88.0(9) . . ?
F2Z P1Z F5Z 93.4(7) . . ?
F3Z P1Z F4Z 97.3(10) . . ?
F2Z P1Z F4Z 174.3(9) . . ?
F5Z P1Z F4Z 88.8(7) . . ?
F3Z P1Z F6Z 92.6(8) . . ?
F2Z P1Z F6Z 87.5(6) . . ?
F5Z P1Z F6Z 178.9(7) . . ?
F4Z P1Z F6Z 90.2(6) . . ?
F3Z P1Z F1Z 175.2(10) . . ?
F2Z P1Z F1Z 87.6(9) . . ?
F5Z P1Z F1Z 90.6(8) . . ?
F4Z P1Z F1Z 87.2(8) . . ?
F6Z P1Z F1Z 88.8(7) . . ?
F4Y P1Y F3Y 92.5(14) . . ?
F4Y P1Y F1Y 170.0(13) . . ?
F3Y P1Y F1Y 95.3(15) . . ?
F4Y P1Y F2Y 94.1(18) . . ?
F3Y P1Y F2Y 90.1(17) . . ?
F1Y P1Y F2Y 92.1(19) . . ?
F4Y P1Y F6Y 88.8(12) . . ?
F3Y P1Y F6Y 174.4(18) . . ?
F1Y P1Y F6Y 82.9(13) . . ?
F2Y P1Y F6Y 95.3(18) . . ?
F4Y P1Y F5Y 81.6(12) . . ?
F3Y P1Y F5Y 86.2(17) . . ?
F1Y P1Y F5Y 92.6(19) . . ?
F2Y P1Y F5Y 174.2(18) . . ?
F6Y P1Y F5Y 88.6(11) . . ?
F6X P1X F4X 89.0(16) . . ?
F6X P1X F1X 98.6(15) . . ?
F4X P1X F1X 167.9(12) . . ?
F6X P1X F3X 90.8(19) . . ?
F4X P1X F3X 94.1(9) . . ?
F1X P1X F3X 95.2(9) . . ?
F6X P1X F2X 104.4(18) . . ?
F4X P1X F2X 84.3(9) . . ?
F1X P1X F2X 84.7(10) . . ?
F3X P1X F2X 164.7(13) . . ?
F6X P1X F5X 165.0(19) . . ?
F4X P1X F5X 79.7(14) . . ?
F1X P1X F5X 94.2(17) . . ?
F3X P1X F5X 80.3(10) . . ?
F2X P1X F5X 84.5(12) . . ?

loop_
_geom_bond_atom_site_label_1
_geom_bond_atom_site_label_2
_geom_bond_distance
_geom_bond_site_symmetry_2
_geom_bond_publ_flag
Ru1 N5 2.033(10) . ?
Ru1 N6 2.088(9) . ?
Ru1 N1 2.093(8) . ?
Ru1 O1 2.104(9) . ?
Ru1 N2 2.115(8) . ?
Ru1 N7 2.134(8) . ?
N6 C18 1.283(12) . ?
N6 C14 1.422(16) . ?
C14 C15 1.35(2) . ?
C14 H14A 0.9300 . ?
C15 C16 1.30(2) . ?
C15 H15A 0.9300 . ?
C16 C17 1.57(2) . ?
C16 H16A 0.9300 . ?
C17 C18 1.310(15) . ?
C17 H17A 0.9300 . ?
C18 C19 1.498(15) . ?
C19 N7 1.556(15) . ?
C19 H19A 0.9700 . ?
C19 H19B 0.9700 . ?
Ru2 O2 1.869(9) . ?
Ru2 N8 2.042(9) . ?
Ru2 N3 2.061(9) . ?
Ru2 N9 2.088(9) . ?
Ru2 N4 2.090(10) . ?
Ru2 N10 2.123(9) . ?
N9 C35 1.284(12) . ?
N9 C39 1.422(16) . ?
C39 C38 1.35(2) . ?
C39 H39 0.9300 . ?
C38 C37 1.30(2) . ?
C38 H38A 0.9300 . ?
C37 C36 1.57(2) . ?
C37 H37A 0.9300 . ?
C36 C35 1.310(15) . ?
C36 H36A 0.9300 . ?
C35 C34 1.498(15) . ?
C34 N10 1.458(17) . ?
C34 H34A 0.9700 . ?
C34 H34B 0.9700 . ?
N1 C5 1.323(13) . ?
N1 C1 1.355(13) . ?
O1 H1A 0.8200 . ?
C1 C2 1.419(15) . ?
C1 C6 1.460(14) . ?
N2 N3 1.352(11) . ?
N2 C6 1.379(12) . ?
O2 H2B 0.8200 . ?
C2 C3 1.364(17) . ?
C2 H2A 0.9300 . ?
N3 C22 1.343(14) . ?
C3 C4 1.378(18) . ?
C3 H3A 0.9300 . ?
C4 C5 1.349(16) . ?
C4 H4A 0.9300 . ?
N4 C23 1.343(14) . ?
N4 C27 1.355(15) . ?
C5 H5A 0.9300 . ?
N5 C12 1.326(15) . ?
N5 C8 1.370(13) . ?
C6 C7 1.336(14) . ?
N7 C20 1.482(14) . ?
N7 C13 1.485(13) . ?
C7 C22 1.386(15) . ?
C7 H7A 0.9300 . ?
C8 C9 1.376(19) . ?
C8 H8A 0.9300 . ?
N8 C33 1.343(15) . ?
N8 C29 1.349(15) . ?
C9 C10 1.43(2) . ?
C9 H9A 0.9300 . ?
N10 C40 1.491(15) . ?
N10 C28 1.499(16) . ?
C10 C11 1.36(2) . ?
C10 H10A 0.9300 . ?
C11 C12 1.467(17) . ?
C11 H11A 0.9300 . ?
C12 C13 1.510(16) . ?
C13 H13A 0.9700 . ?
C13 H13B 0.9700 . ?
C20 C21 1.533(18) . ?
C20 H20A 0.9700 . ?
C20 H20B 0.9700 . ?
C21 H21A 0.9600 . ?
C21 H21B 0.9600 . ?
C21 H21C 0.9600 . ?
C22 C23 1.430(15) . ?
C23 C24 1.355(16) . ?
C24 C25 1.345(17) . ?
C24 H24A 0.9300 . ?
C25 C26 1.40(2) . ?
C25 H25A 0.9300 . ?
C26 C27 1.366(19) . ?
C26 H26A 0.9300 . ?
C27 H27A 0.9300 . ?
C33 C32 1.36(2) . ?
C33 H33A 0.9300 . ?
C32 C31 1.32(3) . ?
C32 H32A 0.9300 . ?
C31 C30 1.37(2) . ?
C31 H31A 0.9300 . ?
C30 C29 1.401(18) . ?
C30 H30A 0.9300 . ?
C29 C28 1.515(17) . ?
C28 H28A 0.9700 . ?
C28 H28B 0.9700 . ?
C40 C41 1.521(19) . ?
C40 H40A 0.9700 . ?
C40 H40B 0.9700 . ?
C41 H41A 0.9600 . ?
C41 H41B 0.9600 . ?
C41 H41C 0.9600 . ?
P1Z F3Z 1.516(14) . ?
P1Z F2Z 1.535(10) . ?
P1Z F5Z 1.535(11) . ?
P1Z F4Z 1.574(9) . ?
P1Z F6Z 1.573(9) . ?
P1Z F1Z 1.609(13) . ?
P1Y F4Y 1.415(13) . ?
P1Y F3Y 1.421(16) . ?
P1Y F1Y 1.45(2) . ?
P1Y F2Y 1.446(19) . ?
P1Y F6Y 1.549(17) . ?
P1Y F5Y 1.526(19) . ?
F1X P1X 1.550(9) . ?
F2X P1X 1.579(9) . ?
F3X P1X 1.570(8) . ?
F4X P1X 1.547(9) . ?
P1X F6X 1.377(19) . ?
P1X F5X 1.580(10) . ?

loop_
_geom_torsion_atom_site_label_1
_geom_torsion_atom_site_label_2
_geom_torsion_atom_site_label_3
_geom_torsion_atom_site_label_4
_geom_torsion
_geom_torsion_site_symmetry_1
_geom_torsion_site_symmetry_2
_geom_torsion_site_symmetry_3
_geom_torsion_site_symmetry_4
_geom_torsion_publ_flag
N5 Ru1 N6 C18 73.6(10) . . . . ?
N1 Ru1 N6 C18 41(5) . . . . ?
O1 Ru1 N6 C18 166.9(10) . . . . ?
N2 Ru1 N6 C18 -101.0(10) . . . . ?
N7 Ru1 N6 C18 -10.0(10) . . . . ?
N5 Ru1 N6 C14 -76.0(12) . . . . ?
N1 Ru1 N6 C14 -109(4) . . . . ?
O1 Ru1 N6 C14 17.3(12) . . . . ?
N2 Ru1 N6 C14 109.4(12) . . . . ?
N7 Ru1 N6 C14 -159.6(12) . . . . ?
C18 N6 C14 C15 4(2) . . . . ?
Ru1 N6 C14 C15 155.5(16) . . . . ?
N6 C14 C15 C16 -4(3) . . . . ?
C14 C15 C16 C17 9(3) . . . . ?
C15 C16 C17 C18 -13(3) . . . . ?
C14 N6 C18 C17 -13(2) . . . . ?
Ru1 N6 C18 C17 -164.3(15) . . . . ?
C14 N6 C18 C19 -176.7(12) . . . . ?
Ru1 N6 C18 C19 31.6(13) . . . . ?
C16 C17 C18 N6 17(3) . . . . ?
C16 C17 C18 C19 179.8(14) . . . . ?
N6 C18 C19 N7 -44.8(14) . . . . ?
C17 C18 C19 N7 147.9(13) . . . . ?
O2 Ru2 N9 C35 171.5(11) . . . . ?
N8 Ru2 N9 C35 78.0(11) . . . . ?
N3 Ru2 N9 C35 -93.3(11) . . . . ?
N4 Ru2 N9 C35 35(3) . . . . ?
N10 Ru2 N9 C35 -6.1(10) . . . . ?
O2 Ru2 N9 C39 22.4(12) . . . . ?
N8 Ru2 N9 C39 -71.1(12) . . . . ?
N3 Ru2 N9 C39 117.6(12) . . . . ?
N4 Ru2 N9 C39 -114(2) . . . . ?
N10 Ru2 N9 C39 -155.2(12) . . . . ?
C35 N9 C39 C38 -1(2) . . . . ?
Ru2 N9 C39 C38 150.3(17) . . . . ?
N9 C39 C38 C37 3(4) . . . . ?
C39 C38 C37 C36 4(4) . . . . ?
C38 C37 C36 C35 -12(3) . . . . ?
C39 N9 C35 C36 -12(2) . . . . ?
Ru2 N9 C35 C36 -163.2(17) . . . . ?
C39 N9 C35 C34 -176.1(12) . . . . ?
Ru2 N9 C35 C34 32.6(13) . . . . ?
C37 C36 C35 N9 18(3) . . . . ?
C37 C36 C35 C34 -178.8(16) . . . . ?
N9 C35 C34 N10 -51.0(15) . . . . ?
C36 C35 C34 N10 141.6(16) . . . . ?
N5 Ru1 N1 C5 8.4(10) . . . . ?
N6 Ru1 N1 C5 41(4) . . . . ?
O1 Ru1 N1 C5 -85.5(10) . . . . ?
N2 Ru1 N1 C5 -176.5(10) . . . . ?
N7 Ru1 N1 C5 91.1(9) . . . . ?
N5 Ru1 N1 C1 -173.5(7) . . . . ?
N6 Ru1 N1 C1 -141(4) . . . . ?
O1 Ru1 N1 C1 92.6(8) . . . . ?
N2 Ru1 N1 C1 1.6(7) . . . . ?
N7 Ru1 N1 C1 -90.8(7) . . . . ?
C5 N1 C1 C2 0.4(15) . . . . ?
Ru1 N1 C1 C2 -177.9(8) . . . . ?
C5 N1 C1 C6 -179.5(9) . . . . ?
Ru1 N1 C1 C6 2.2(12) . . . . ?
N5 Ru1 N2 N3 -132(2) . . . . ?
N6 Ru1 N2 N3 8.1(11) . . . . ?
N1 Ru1 N2 N3 -168.5(11) . . . . ?
O1 Ru1 N2 N3 104.0(11) . . . . ?
N7 Ru1 N2 N3 -72.2(10) . . . . ?
N5 Ru1 N2 C6 32(3) . . . . ?
N6 Ru1 N2 C6 171.4(7) . . . . ?
N1 Ru1 N2 C6 -5.2(7) . . . . ?
O1 Ru1 N2 C6 -92.7(8) . . . . ?
N7 Ru1 N2 C6 91.1(7) . . . . ?
N1 C1 C2 C3 -0.4(17) . . . . ?
C6 C1 C2 C3 179.4(10) . . . . ?
C6 N2 N3 C22 -1.3(11) . . . . ?
Ru1 N2 N3 C22 162.7(9) . . . . ?
C6 N2 N3 Ru2 160.4(8) . . . . ?
Ru1 N2 N3 Ru2 -35.6(15) . . . . ?
O2 Ru2 N3 C22 -109.0(8) . . . . ?
N8 Ru2 N3 C22 30(2) . . . . ?
N9 Ru2 N3 C22 160.8(7) . . . . ?
N4 Ru2 N3 C22 -9.2(7) . . . . ?
N10 Ru2 N3 C22 85.8(8) . . . . ?
O2 Ru2 N3 N2 89.7(10) . . . . ?
N8 Ru2 N3 N2 -131.7(18) . . . . ?
N9 Ru2 N3 N2 -0.5(11) . . . . ?
N4 Ru2 N3 N2 -170.4(10) . . . . ?
N10 Ru2 N3 N2 -75.5(10) . . . . ?
C1 C2 C3 C4 -2.2(18) . . . . ?
C2 C3 C4 C5 4.6(19) . . . . ?
O2 Ru2 N4 C23 102.0(8) . . . . ?
N8 Ru2 N4 C23 -164.4(8) . . . . ?
N3 Ru2 N4 C23 8.5(8) . . . . ?
N9 Ru2 N4 C23 -122(2) . . . . ?
N10 Ru2 N4 C23 -82.8(8) . . . . ?
O2 Ru2 N4 C27 -83.7(10) . . . . ?
N8 Ru2 N4 C27 9.9(10) . . . . ?
N3 Ru2 N4 C27 -177.2(10) . . . . ?
N9 Ru2 N4 C27 52(2) . . . . ?
N10 Ru2 N4 C27 91.5(9) . . . . ?
C1 N1 C5 C4 2.4(18) . . . . ?
Ru1 N1 C5 C4 -179.5(9) . . . . ?
C3 C4 C5 N1 -4.9(19) . . . . ?
N6 Ru1 N5 C12 -88.7(9) . . . . ?
N1 Ru1 N5 C12 88.3(8) . . . . ?
O1 Ru1 N5 C12 176.3(9) . . . . ?
N2 Ru1 N5 C12 52(3) . . . . ?
N7 Ru1 N5 C12 -8.0(8) . . . . ?
N6 Ru1 N5 C8 85.4(9) . . . . ?
N1 Ru1 N5 C8 -97.5(9) . . . . ?
O1 Ru1 N5 C8 -9.5(10) . . . . ?
N2 Ru1 N5 C8 -134(2) . . . . ?
N7 Ru1 N5 C8 166.1(9) . . . . ?
N3 N2 C6 C7 1.1(11) . . . . ?
Ru1 N2 C6 C7 -167.4(7) . . . . ?
N3 N2 C6 C1 176.4(8) . . . . ?
Ru1 N2 C6 C1 7.9(11) . . . . ?
N1 C1 C6 C7 167.1(11) . . . . ?
C2 C1 C6 C7 -12.8(18) . . . . ?
N1 C1 C6 N2 -6.8(14) . . . . ?
C2 C1 C6 N2 173.3(10) . . . . ?
C18 C19 N7 C20 159.3(10) . . . . ?
C18 C19 N7 C13 -78.3(12) . . . . ?
C18 C19 N7 Ru1 35.7(11) . . . . ?
N5 Ru1 N7 C20 142.5(8) . . . . ?
N6 Ru1 N7 C20 -135.1(8) . . . . ?
N1 Ru1 N7 C20 49.2(8) . . . . ?
O1 Ru1 N7 C20 -168(4) . . . . ?
N2 Ru1 N7 C20 -30.3(8) . . . . ?
N5 Ru1 N7 C13 20.8(7) . . . . ?
N6 Ru1 N7 C13 103.2(7) . . . . ?
N1 Ru1 N7 C13 -72.6(7) . . . . ?
O1 Ru1 N7 C13 71(5) . . . . ?
N2 Ru1 N7 C13 -152.1(7) . . . . ?
N5 Ru1 N7 C19 -96.6(7) . . . . ?
N6 Ru1 N7 C19 -14.2(7) . . . . ?
N1 Ru1 N7 C19 170.0(7) . . . . ?
O1 Ru1 N7 C19 -47(5) . . . . ?
N2 Ru1 N7 C19 90.5(7) . . . . ?
N2 C6 C7 C22 -0.5(12) . . . . ?
C1 C6 C7 C22 -174.6(11) . . . . ?
C12 N5 C8 C9 -0.1(18) . . . . ?
Ru1 N5 C8 C9 -174.1(11) . . . . ?
O2 Ru2 N8 C33 4.1(11) . . . . ?
N3 Ru2 N8 C33 -134.7(18) . . . . ?
N9 Ru2 N8 C33 91.7(11) . . . . ?
N4 Ru2 N8 C33 -96.8(11) . . . . ?
N10 Ru2 N8 C33 168.2(11) . . . . ?
O2 Ru2 N8 C29 -170.1(10) . . . . ?
N3 Ru2 N8 C29 51(2) . . . . ?
N9 Ru2 N8 C29 -82.5(10) . . . . ?
N4 Ru2 N8 C29 89.0(10) . . . . ?
N10 Ru2 N8 C29 -6.0(9) . . . . ?
N5 C8 C9 C10 2(2) . . . . ?
C35 C34 N10 C40 170.7(12) . . . . ?
C35 C34 N10 C28 -72.4(14) . . . . ?
C35 C34 N10 Ru2 46.1(15) . . . . ?
O2 Ru2 N10 C34 -31.5(19) . . . . ?
N8 Ru2 N10 C34 -102.8(11) . . . . ?
N3 Ru2 N10 C34 86.7(11) . . . . ?
N9 Ru2 N10 C34 -23.2(11) . . . . ?
N4 Ru2 N10 C34 165.1(10) . . . . ?
O2 Ru2 N10 C40 -142.8(14) . . . . ?
N8 Ru2 N10 C40 146.0(10) . . . . ?
N3 Ru2 N10 C40 -24.5(10) . . . . ?
N9 Ru2 N10 C40 -134.4(11) . . . . ?
N4 Ru2 N10 C40 53.8(10) . . . . ?
O2 Ru2 N10 C28 89.9(16) . . . . ?
N8 Ru2 N10 C28 18.7(8) . . . . ?
N3 Ru2 N10 C28 -151.8(8) . . . . ?
N9 Ru2 N10 C28 98.3(9) . . . . ?
N4 Ru2 N10 C28 -73.4(8) . . . . ?
C8 C9 C10 C11 -2(3) . . . . ?
C9 C10 C11 C12 0(2) . . . . ?
C8 N5 C12 C11 -1.6(18) . . . . ?
Ru1 N5 C12 C11 173.1(10) . . . . ?
C8 N5 C12 C13 177.9(10) . . . . ?
Ru1 N5 C12 C13 -7.4(13) . . . . ?
C10 C11 C12 N5 1(2) . . . . ?
C10 C11 C12 C13 -178.0(12) . . . . ?
C20 N7 C13 C12 -154.3(10) . . . . ?
C19 N7 C13 C12 82.9(12) . . . . ?
Ru1 N7 C13 C12 -29.5(11) . . . . ?
N5 C12 C13 N7 26.2(15) . . . . ?
C11 C12 C13 N7 -154.4(10) . . . . ?
C13 N7 C20 C21 -64.5(15) . . . . ?
C19 N7 C20 C21 58.7(15) . . . . ?
Ru1 N7 C20 C21 175.8(11) . . . . ?
N2 N3 C22 C7 1.1(12) . . . . ?
Ru2 N3 C22 C7 -165.6(7) . . . . ?
N2 N3 C22 C23 176.1(9) . . . . ?
Ru2 N3 C22 C23 9.4(13) . . . . ?
C6 C7 C22 N3 -0.4(12) . . . . ?
C6 C7 C22 C23 -174.7(11) . . . . ?
C27 N4 C23 C24 3.2(16) . . . . ?
Ru2 N4 C23 C24 178.0(9) . . . . ?
C27 N4 C23 C22 179.1(10) . . . . ?
Ru2 N4 C23 C22 -6.1(12) . . . . ?
N3 C22 C23 N4 -2.3(15) . . . . ?
C7 C22 C23 N4 171.5(11) . . . . ?
N3 C22 C23 C24 173.5(11) . . . . ?
C7 C22 C23 C24 -13(2) . . . . ?
N4 C23 C24 C25 -0.9(19) . . . . ?
C22 C23 C24 C25 -176.3(12) . . . . ?
C23 C24 C25 C26 -1(2) . . . . ?
C24 C25 C26 C27 0(2) . . . . ?
C23 N4 C27 C26 -3.7(18) . . . . ?
Ru2 N4 C27 C26 -177.9(10) . . . . ?
C25 C26 C27 N4 2(2) . . . . ?
C29 N8 C33 C32 -1(2) . . . . ?
Ru2 N8 C33 C32 -174.8(14) . . . . ?
N8 C33 C32 C31 -4(3) . . . . ?
C33 C32 C31 C30 10(4) . . . . ?
C32 C31 C30 C29 -10(3) . . . . ?
C33 N8 C29 C30 0(2) . . . . ?
Ru2 N8 C29 C30 174.9(13) . . . . ?
C33 N8 C29 C28 176.4(12) . . . . ?
Ru2 N8 C29 C28 -8.8(15) . . . . ?
C31 C30 C29 N8 5(3) . . . . ?
C31 C30 C29 C28 -171.1(17) . . . . ?
C34 N10 C28 C29 90.4(13) . . . . ?
C40 N10 C28 C29 -160.4(11) . . . . ?
Ru2 N10 C28 C29 -28.5(13) . . . . ?
N8 C29 C28 N10 25.6(17) . . . . ?
C30 C29 C28 N10 -158.0(13) . . . . ?
C34 N10 C40 C41 54.5(17) . . . . ?
C28 N10 C40 C41 -63.4(17) . . . . ?
Ru2 N10 C40 C41 171.0(12) . . . . ?

loop_
_platon_squeeze_void_nr
_platon_squeeze_void_average_x
_platon_squeeze_void_average_y
_platon_squeeze_void_average_z
_platon_squeeze_void_volume
_platon_squeeze_void_count_electrons
1 0.000 0.000 0.000 33.0 8.1
2 0.000 0.000 0.500 16.6 1.1
3 -0.034 0.145 0.092 20.9 5.0
4 0.106 0.282 0.187 76.0 9.8
5 -0.107 0.718 0.813 75.8 9.6
6 0.034 0.855 0.907 21.1 5.6
7 0.393 0.782 0.313 75.9 10.7
8 0.500 0.500 0.500 33.0 7.1
9 0.466 0.355 0.593 21.0 5.8
10 0.606 0.218 0.687 75.8 10.3
11 0.500 0.500 0.000 16.6 1.4
12 0.533 0.645 0.407 20.9 5.5
